data_1518170
loop_
_publ_author_name
'Langeslay, Ryan R.'
'Fieser, Megan E.'
'Ziller, Joseph W.'
'Furche, Filipp'
'Evans, William J.'

_publ_section_title
;
 Synthesis, structure, and reactivity of crystalline molecular complexes
 of the {[C5H3(SiMe3)2]3Th}1&#x2212;anion containing thorium in the formal
 +2 oxidation state
;
_journal_issue 1
_journal_name_full 'Chem. Sci.'
_journal_page_first 517
_journal_paper_doi 10.1039/C4SC03033H
_journal_volume 6
_journal_year 2015
_chemical_formula_sum 'C30 H50 Si4 Th'
_chemical_formula_weight 755.10
_chemical_name_systematic
; 
 ? 
;
_space_group_crystal_system monoclinic
_space_group_IT_number 15
_space_group_name_Hall '-C 2yc'
_space_group_name_H-M_alt 'C 1 2/c 1'
_symmetry_space_group_name_Hall '-C 2yc'
_symmetry_space_group_name_H-M 'C 1 2/c 1'
_atom_sites_solution_hydrogens geom
_atom_sites_solution_primary direct
_atom_sites_solution_secondary difmap
_audit_creation_method SHELXL-2014
_cell_angle_alpha 90
_cell_angle_beta 91.3531(9)
_cell_angle_gamma 90
_cell_formula_units_Z 4
_cell_length_a 20.2007(16)
_cell_length_b 8.1694(6)
_cell_length_c 19.9544(15)
_cell_measurement_reflns_used 9911
_cell_measurement_temperature 133(2)
_cell_measurement_theta_max 28.64
_cell_measurement_theta_min 2.24
_cell_volume 3292.1(4)
_computing_cell_refinement 'Bruker SAINT 8.34a, 2013'
_computing_data_collection 'Bruker APEX2 2014.1-1, 2014'
_computing_data_reduction 'Bruker SAINT 8.34a, 2013'
_computing_molecular_graphics 'Bruker SHELXTL'
_computing_publication_material 'Bruker SHELXTL'
_computing_structure_refinement 'SHELXL-2014 (Sheldrick, 2014)'
_computing_structure_solution 'Bruker SHELXTL 2013/1'
_diffrn_ambient_temperature 133(2)
_diffrn_measured_fraction_theta_full 1.000
_diffrn_measured_fraction_theta_max 0.937
_diffrn_measurement_device_type 'Bruker SMART APEX II CCD'
_diffrn_measurement_method '\f and \w scans'
_diffrn_radiation_type MoK\a
_diffrn_radiation_wavelength 0.71073
_diffrn_reflns_av_R_equivalents 0.0187
_diffrn_reflns_av_unetI/netI 0.0159
_diffrn_reflns_Laue_measured_fraction_full 1.000
_diffrn_reflns_Laue_measured_fraction_max 0.937
_diffrn_reflns_limit_h_max 26
_diffrn_reflns_limit_h_min -27
_diffrn_reflns_limit_k_max 10
_diffrn_reflns_limit_k_min -10
_diffrn_reflns_limit_l_max 26
_diffrn_reflns_limit_l_min -25
_diffrn_reflns_number 17433
_diffrn_reflns_point_group_measured_fraction_full 1.000
_diffrn_reflns_point_group_measured_fraction_max 0.937
_diffrn_reflns_theta_full 25.242
_diffrn_reflns_theta_max 28.641
_diffrn_reflns_theta_min 2.017
_diffrn_source 'fine-focus sealed tube'
_exptl_absorpt_coefficient_mu 4.692
_exptl_absorpt_correction_T_max 0.6061
_exptl_absorpt_correction_T_min 0.3757
_exptl_absorpt_correction_type numerical
_exptl_absorpt_process_details 'Bruker SADABS 2012/1'
_exptl_crystal_colour yellow
_exptl_crystal_density_diffrn 1.523
_exptl_crystal_density_meas ?
_exptl_crystal_density_method not_measured
_exptl_crystal_description block
_exptl_crystal_F_000 1504
_exptl_crystal_size_max 0.300
_exptl_crystal_size_mid 0.217
_exptl_crystal_size_min 0.168
_refine_diff_density_max 1.912
_refine_diff_density_min -3.390
_refine_diff_density_rms 0.136
_refine_ls_extinction_method none
_refine_ls_goodness_of_fit_ref 1.399
_refine_ls_hydrogen_treatment constr
_refine_ls_matrix_type full
_refine_ls_number_parameters 165
_refine_ls_number_reflns 3959
_refine_ls_number_restraints 0
_refine_ls_restrained_S_all 1.399
_refine_ls_R_factor_all 0.0270
_refine_ls_R_factor_gt 0.0261
_refine_ls_shift/su_max 0.000
_refine_ls_shift/su_mean 0.000
_refine_ls_structure_factor_coef Fsqd
_refine_ls_weighting_details 'w=1/[\s^2^(Fo^2^)+(0.0129P)^2^+19.2522P] where P=(Fo^2^+2Fc^2^)/3'
_refine_ls_weighting_scheme calc
_refine_ls_wR_factor_gt 0.0584
_refine_ls_wR_factor_ref 0.0586
_reflns_Friedel_coverage 0.000
_reflns_number_gt 3882
_reflns_number_total 3959
_reflns_threshold_expression 'I > 2\s(I)'
_cod_data_source_file c4sc03033h3.cif
_cod_data_source_block rrl32
_cod_depositor_comments
;
The following automatic conversions were performed:

'_exptl_crystal_density_meas' value 'not_measured' was changed to '?'
- the value is perceived as not measured.

Automatic conversion script
Id: cif_fix_values 3008 2015-01-20 13:52:24Z robertas 

 Adding full bibliography for 1518167--1518170.cif.
;
_cod_database_code 1518170
_shelx_space_group_comment
; 
The symmetry employed for this shelxl refinement is uniquely defined 
by the following loop, which should always be used as a source of 
symmetry information in preference to the above space-group names. 
They are only intended as comments. 
;
_shelx_estimated_absorpt_t_min 0.333
_shelx_estimated_absorpt_t_max 0.506
_shelxl_version_number 2014-3

loop_
_space_group_symop_operation_xyz
'x, y, z'
'-x, y, -z+1/2'
'x+1/2, y+1/2, z'
'-x+1/2, y+1/2, -z+1/2'
'-x, -y, -z'
'x, -y, z-1/2'
'-x+1/2, -y+1/2, -z'
'x+1/2, -y+1/2, z-1/2'

loop_
_atom_site_label
_atom_site_type_symbol
_atom_site_fract_x
_atom_site_fract_y
_atom_site_fract_z
_atom_site_U_iso_or_equiv
_atom_site_adp_type
_atom_site_occupancy
_atom_site_site_symmetry_order
_atom_site_calc_flag
_atom_site_refinement_flags_posn
_atom_site_refinement_flags_adp
_atom_site_refinement_flags_occupancy
Th1 Th 0.0000 0.30355(2) 0.2500 0.01088(5) Uani 1 2 d S T P
Si1 Si 0.18550(5) 0.24296(13) 0.14086(5) 0.01653(19) Uani 1 1 d . . .
Si2 Si -0.09049(5) 0.10416(12) 0.07697(5) 0.01557(19) Uani 1 1 d . . .
C1 C 0.09809(16) 0.1817(4) 0.15754(16) 0.0147(6) Uani 1 1 d . . .
C2 C 0.04251(17) 0.2263(4) 0.11616(16) 0.0148(7) Uani 1 1 d . . .
H2A H 0.0441 0.3069 0.0785 0.018 Uiso 1 1 calc R U .
C3 C -0.01173(16) 0.1190(4) 0.12779(17) 0.0143(6) Uani 1 1 d . . .
C4 C 0.01162(16) 0.0055(4) 0.17682(16) 0.0139(6) Uani 1 1 d . . .
H4A H -0.0112 -0.0992 0.1883 0.017 Uiso 1 1 calc R U .
C5 C 0.07713(17) 0.0448(4) 0.19587(17) 0.0151(7) Uani 1 1 d . . .
H5A H 0.1074 -0.0279 0.2228 0.018 Uiso 1 1 calc R U .
C6 C 0.22627(19) 0.0586(5) 0.1047(2) 0.0246(8) Uani 1 1 d . . .
H6A H 0.2266 -0.0303 0.1377 0.037 Uiso 1 1 calc R U .
H6B H 0.2719 0.0857 0.0932 0.037 Uiso 1 1 calc R U .
H6C H 0.2017 0.0237 0.0642 0.037 Uiso 1 1 calc R U .
C7 C 0.18568(19) 0.4125(5) 0.07774(19) 0.0239(8) Uani 1 1 d . . .
H7A H 0.1553 0.3853 0.0403 0.036 Uiso 1 1 calc R U .
H7B H 0.2305 0.4266 0.0610 0.036 Uiso 1 1 calc R U .
H7C H 0.1713 0.5143 0.0989 0.036 Uiso 1 1 calc R U .
C8 C 0.23703(18) 0.3033(6) 0.21620(19) 0.0249(8) Uani 1 1 d . . .
H8A H 0.2169 0.3980 0.2379 0.037 Uiso 1 1 calc R U .
H8B H 0.2818 0.3318 0.2023 0.037 Uiso 1 1 calc R U .
H8C H 0.2394 0.2115 0.2478 0.037 Uiso 1 1 calc R U .
C9 C -0.0802(2) 0.2150(6) -0.0037(2) 0.0388(11) Uani 1 1 d . . .
H9A H -0.1231 0.2223 -0.0275 0.058 Uiso 1 1 calc R U .
H9B H -0.0488 0.1557 -0.0314 0.058 Uiso 1 1 calc R U .
H9C H -0.0634 0.3255 0.0054 0.058 Uiso 1 1 calc R U .
C10 C -0.1625(2) 0.1898(6) 0.1217(3) 0.0400(11) Uani 1 1 d . . .
H10A H -0.1556 0.3071 0.1294 0.060 Uiso 1 1 calc R U .
H10B H -0.1669 0.1339 0.1648 0.060 Uiso 1 1 calc R U .
H10C H -0.2029 0.1736 0.0944 0.060 Uiso 1 1 calc R U .
C11 C -0.10817(19) -0.1170(5) 0.0620(2) 0.0244(8) Uani 1 1 d . . .
H11A H -0.1502 -0.1282 0.0369 0.037 Uiso 1 1 calc R U .
H11B H -0.1112 -0.1737 0.1051 0.037 Uiso 1 1 calc R U .
H11C H -0.0724 -0.1652 0.0362 0.037 Uiso 1 1 calc R U .
C12 C 0.08435(19) 0.5663(4) 0.2198(2) 0.0214(8) Uani 1 1 d . . .
H12A H 0.1279 0.5751 0.2032 0.026 Uiso 1 1 calc R U .
C13 C 0.0358(2) 0.5729(4) 0.16839(19) 0.0215(8) Uani 1 1 d . . .
H13A H 0.0546 0.5939 0.1261 0.026 Uiso 1 1 calc R U .
C14 C -0.0331(2) 0.5566(4) 0.16323(18) 0.0216(8) Uani 1 1 d . . .
H14A H -0.0490 0.5485 0.1182 0.026 Uiso 1 1 calc R U .
C15 C -0.08396(19) 0.5497(4) 0.2102(2) 0.0217(8) Uani 1 1 d . . .
H15A H -0.1265 0.5299 0.1906 0.026 Uiso 1 1 calc R U .

loop_
_atom_site_aniso_label
_atom_site_aniso_U_11
_atom_site_aniso_U_22
_atom_site_aniso_U_33
_atom_site_aniso_U_23
_atom_site_aniso_U_13
_atom_site_aniso_U_12
Th1 0.01228(8) 0.00709(8) 0.01330(8) 0.000 0.00059(5) 0.000
Si1 0.0122(4) 0.0186(5) 0.0189(5) -0.0001(4) 0.0014(3) -0.0005(3)
Si2 0.0139(4) 0.0143(5) 0.0183(4) 0.0000(4) -0.0018(3) 0.0017(4)
C1 0.0151(15) 0.0128(16) 0.0163(15) -0.0021(13) 0.0013(12) 0.0018(13)
C2 0.0163(16) 0.0141(17) 0.0140(15) -0.0012(12) 0.0023(12) 0.0009(12)
C3 0.0150(16) 0.0109(16) 0.0169(15) -0.0018(12) 0.0003(12) 0.0017(12)
C4 0.0163(16) 0.0085(15) 0.0170(16) -0.0020(12) 0.0003(12) 0.0006(12)
C5 0.0178(16) 0.0113(16) 0.0161(16) -0.0025(12) 0.0000(13) 0.0039(13)
C6 0.0189(18) 0.029(2) 0.0260(19) -0.0022(16) 0.0020(14) 0.0053(15)
C7 0.0190(18) 0.027(2) 0.0258(19) 0.0035(16) 0.0045(14) -0.0031(15)
C8 0.0173(17) 0.032(2) 0.0251(18) 0.0000(17) -0.0010(14) -0.0027(17)
C9 0.032(2) 0.047(3) 0.037(2) 0.023(2) -0.0135(18) -0.011(2)
C10 0.0189(19) 0.041(3) 0.060(3) -0.026(2) -0.0007(19) 0.0042(19)
C11 0.0226(19) 0.0160(18) 0.034(2) -0.0053(15) -0.0074(15) 0.0032(15)
C12 0.0220(18) 0.0100(16) 0.033(2) 0.0007(14) 0.0073(15) -0.0041(14)
C13 0.034(2) 0.0089(16) 0.0220(18) 0.0046(13) 0.0073(15) 0.0005(14)
C14 0.035(2) 0.0106(17) 0.0191(17) 0.0032(13) -0.0035(15) 0.0045(15)
C15 0.0218(18) 0.0119(17) 0.031(2) 0.0001(14) -0.0031(15) 0.0054(14)

loop_
_atom_type_symbol
_atom_type_description
_atom_type_scat_dispersion_real
_atom_type_scat_dispersion_imag
_atom_type_scat_source
C C 0.0033 0.0016 'International Tables Vol C Tables 4.2.6.8 and 6.1.1.4'
H H 0.0000 0.0000 'International Tables Vol C Tables 4.2.6.8 and 6.1.1.4'
Si Si 0.0817 0.0704 'International Tables Vol C Tables 4.2.6.8 and 6.1.1.4'
Th Th -7.2400 8.8979 'International Tables Vol C Tables 4.2.6.8 and 6.1.1.4'

loop_
_geom_angle_atom_site_label_1
_geom_angle_atom_site_label_2
_geom_angle_atom_site_label_3
_geom_angle
_geom_angle_site_symmetry_1
_geom_angle_site_symmetry_3
Cnt1 Th1 Cnt1' 107.9 . .
Cnt1 Th1 Cnt2 126.0 . .
Cnt1 Th1 C12 94.4 . .
Cnt1 Th1 C13 86.8 . .
Cnt1 Th1 C14 93.7 . .
Cnt1 Th1 C15 116.0 . .
Cnt1 Th1 C12' 145.1 . .
Cnt1 Th1 C13' 165.3 . .
Cnt1 Th1 C14' 144.5 . .
Cnt1 Th1 C15' 115.2 . .
C15 Th1 C15 85.39(16) . 2
C15 Th1 C14 29.65(11) . .
C15 Th1 C14 76.78(11) 2 .
C15 Th1 C14 76.78(11) . 2
C15 Th1 C14 29.65(11) 2 2
C14 Th1 C14 83.37(16) . 2
C15 Th1 C12 75.62(11) . .
C15 Th1 C12 29.25(11) 2 .
C14 Th1 C12 55.59(12) . .
C14 Th1 C12 54.98(11) 2 .
C15 Th1 C12 29.24(11) . 2
C15 Th1 C12 75.62(11) 2 2
C14 Th1 C12 54.98(11) . 2
C14 Th1 C12 55.59(12) 2 2
C12 Th1 C12 80.62(15) . 2
C15 Th1 C13 55.43(11) . 2
C15 Th1 C13 55.18(11) 2 2
C14 Th1 C13 73.69(11) . 2
C14 Th1 C13 28.84(12) 2 2
C12 Th1 C13 72.29(11) . 2
C12 Th1 C13 28.72(11) 2 2
C15 Th1 C13 55.18(11) . .
C15 Th1 C13 55.43(11) 2 .
C14 Th1 C13 28.84(12) . .
C14 Th1 C13 73.69(11) 2 .
C12 Th1 C13 28.72(11) . .
C12 Th1 C13 72.29(11) 2 .
C13 Th1 C13 78.49(15) 2 .
C15 Th1 C4 135.90(11) . 2
C15 Th1 C4 122.48(11) 2 2
C14 Th1 C4 159.45(11) . 2
C14 Th1 C4 109.82(10) 2 2
C12 Th1 C4 144.92(10) . 2
C12 Th1 C4 118.94(10) 2 2
C13 Th1 C4 110.04(10) 2 2
C13 Th1 C4 168.49(10) . 2
C15 Th1 C4 122.48(11) . .
C15 Th1 C4 135.90(11) 2 .
C14 Th1 C4 109.82(10) . .
C14 Th1 C4 159.45(11) 2 .
C12 Th1 C4 118.94(10) . .
C12 Th1 C4 144.92(10) 2 .
C13 Th1 C4 168.49(10) 2 .
C13 Th1 C4 110.04(10) . .
C4 Th1 C4 62.73(13) 2 .
C15 Th1 C5 108.30(11) . 2
C15 Th1 C5 140.79(11) 2 2
C14 Th1 C5 131.62(11) . 2
C14 Th1 C5 116.25(10) 2 2
C12 Th1 C5 169.97(10) . 2
C12 Th1 C5 98.34(10) 2 2
C13 Th1 C5 102.01(10) 2 2
C13 Th1 C5 159.95(11) . 2
C4 Th1 C5 28.52(9) 2 2
C4 Th1 C5 67.27(10) . 2
C15 Th1 C5 140.79(11) . .
C15 Th1 C5 108.30(11) 2 .
C14 Th1 C5 116.25(10) . .
C14 Th1 C5 131.62(11) 2 .
C12 Th1 C5 98.34(10) . .
C12 Th1 C5 169.97(10) 2 .
C13 Th1 C5 159.95(11) 2 .
C13 Th1 C5 102.01(10) . .
C4 Th1 C5 67.27(10) 2 .
C4 Th1 C5 28.52(9) . .
C5 Th1 C5 84.41(14) 2 .
C15 Th1 C3 95.82(11) . .
C15 Th1 C3 132.09(11) 2 .
C14 Th1 C3 81.21(10) . .
C14 Th1 C3 159.54(10) 2 .
C12 Th1 C3 104.87(10) . .
C12 Th1 C3 122.95(11) 2 .
C13 Th1 C3 151.18(10) 2 .
C13 Th1 C3 86.38(10) . .
C4 Th1 C3 88.88(10) 2 .
C4 Th1 C3 28.74(9) . .
C5 Th1 C3 84.13(10) 2 .
C5 Th1 C3 47.51(9) . .
C15 Th1 C3 132.09(11) . 2
C15 Th1 C3 95.82(11) 2 2
C14 Th1 C3 159.54(10) . 2
C14 Th1 C3 81.21(10) 2 2
C12 Th1 C3 122.95(11) . 2
C12 Th1 C3 104.87(10) 2 2
C13 Th1 C3 86.38(10) 2 2
C13 Th1 C3 151.19(10) . 2
C4 Th1 C3 28.74(9) 2 2
C4 Th1 C3 88.88(10) . 2
C5 Th1 C3 47.51(9) 2 2
C5 Th1 C3 84.13(10) . 2
C3 Th1 C3 116.67(14) . 2
C15 Th1 C2 95.05(11) . .
C15 Th1 C2 103.45(11) 2 .
C14 Th1 C2 70.02(10) . .
C14 Th1 C2 131.88(10) 2 .
C12 Th1 C2 76.96(10) . .
C12 Th1 C2 123.94(10) 2 .
C13 Th1 C2 141.53(10) 2 .
C13 Th1 C2 63.58(10) . .
C4 Th1 C2 108.42(10) 2 .
C4 Th1 C2 46.49(9) . .
C5 Th1 C2 111.37(10) 2 .
C5 Th1 C2 46.57(9) . .
C3 Th1 C2 28.64(9) . .
C3 Th1 C2 130.44(10) 2 .
C15 Th1 C2 103.45(11) . 2
C15 Th1 C2 95.05(11) 2 2
C14 Th1 C2 131.88(10) . 2
C14 Th1 C2 70.02(10) 2 2
C12 Th1 C2 123.94(10) . 2
C12 Th1 C2 76.96(10) 2 2
C13 Th1 C2 63.58(10) 2 2
C13 Th1 C2 141.53(10) . 2
C4 Th1 C2 46.49(9) 2 2
C4 Th1 C2 108.42(10) . 2
C5 Th1 C2 46.57(10) 2 2
C5 Th1 C2 111.37(10) . 2
C3 Th1 C2 130.44(10) . 2
C3 Th1 C2 28.64(9) 2 2
C2 Th1 C2 154.80(13) . 2
C15 Th1 C1 90.50(11) . 2
C15 Th1 C1 119.57(11) 2 2
C14 Th1 C1 119.57(11) . 2
C14 Th1 C1 90.96(11) 2 2
C12 Th1 C1 145.10(10) . 2
C12 Th1 C1 72.59(10) 2 2
C13 Th1 C1 73.48(10) 2 2
C13 Th1 C1 144.44(10) . 2
C4 Th1 C1 47.06(9) 2 2
C4 Th1 C1 95.62(10) . 2
C5 Th1 C1 28.57(10) 2 2
C5 Th1 C1 111.85(10) . 2
C3 Th1 C1 108.33(10) . 2
C3 Th1 C1 47.69(9) 2 2
C2 Th1 C1 136.94(9) . 2
C2 Th1 C1 28.40(9) 2 2
C15 Th1 C1 119.57(11) . .
C15 Th1 C1 90.50(11) 2 .
C14 Th1 C1 90.96(11) . .
C14 Th1 C1 119.57(11) 2 .
C12 Th1 C1 72.59(10) . .
C12 Th1 C1 145.10(10) 2 .
C13 Th1 C1 144.44(10) 2 .
C13 Th1 C1 73.48(10) . .
C4 Th1 C1 95.61(10) 2 .
C4 Th1 C1 47.06(9) . .
C5 Th1 C1 111.85(10) 2 .
C5 Th1 C1 28.57(10) . .
C3 Th1 C1 47.69(9) . .
C3 Th1 C1 108.33(9) 2 .
C2 Th1 C1 28.40(9) . .
C2 Th1 C1 136.94(9) 2 .
C1 Th1 C1 140.05(14) 2 .
C6 Si1 C7 109.17(18) . .
C6 Si1 C1 106.20(17) . .
C7 Si1 C1 109.51(16) . .
C6 Si1 C8 106.27(18) . .
C7 Si1 C8 109.60(19) . .
C1 Si1 C8 115.84(16) . .
C10 Si2 C9 109.6(3) . .
C10 Si2 C11 107.0(2) . .
C9 Si2 C11 111.0(2) . .
C10 Si2 C3 112.36(18) . .
C9 Si2 C3 109.05(18) . .
C11 Si2 C3 107.88(16) . .
C5 C1 C2 105.7(3) . .
C5 C1 Si1 126.8(3) . .
C2 C1 Si1 124.2(3) . .
C5 C1 Th1 73.32(18) . .
C2 C1 Th1 75.01(18) . .
Si1 C1 Th1 132.78(16) . .
C1 C2 C3 110.3(3) . .
C1 C2 Th1 76.59(19) . .
C3 C2 Th1 74.82(19) . .
C4 C3 C2 105.6(3) . .
C4 C3 Si2 126.5(3) . .
C2 C3 Si2 126.8(3) . .
C4 C3 Th1 74.84(19) . .
C2 C3 Th1 76.54(19) . .
Si2 C3 Th1 123.12(15) . .
C5 C4 C3 109.4(3) . .
C5 C4 Th1 75.80(19) . .
C3 C4 Th1 76.43(19) . .
C4 C5 C1 108.9(3) . .
C4 C5 Th1 75.68(19) . .
C1 C5 Th1 78.10(19) . .
C13 C12 C15 135.3(4) . 2
C13 C12 Th1 76.7(2) . .
C15 C12 Th1 72.3(2) 2 .
C14 C13 C12 136.6(4) . .
C14 C13 Th1 72.7(2) . .
C12 C13 Th1 74.6(2) . .
C13 C14 C15 134.0(4) . .
C13 C14 Th1 78.5(2) . .
C15 C14 Th1 73.9(2) . .
C12 C15 C14 132.8(4) 2 .
C12 C15 Th1 78.5(2) 2 .
C14 C15 Th1 76.4(2) . .

loop_
_geom_bond_atom_site_label_1
_geom_bond_atom_site_label_2
_geom_bond_distance
_geom_bond_site_symmetry_2
Th1 Cnt1 2.611 .
Th1 Cnt2 2.106 .
Th1 C15 2.736(4) .
Th1 C14 2.769(3) .
Th1 C12 2.815(4) .
Th1 C13 2.841(4) .
Th1 C4 2.852(3) .
Th1 C5 2.853(3) .
Th1 C3 2.872(3) .
Th1 C2 2.894(3) .
Th1 C1 2.915(3) .
Si1 C6 1.870(4) .
Si1 C7 1.872(4) .
Si1 C1 1.873(3) .
Si1 C8 1.874(4) .
Si2 C10 1.861(4) .
Si2 C9 1.862(4) .
Si2 C11 1.864(4) .
Si2 C3 1.870(3) .
C1 C5 1.425(5) .
C1 C2 1.425(5) .
C2 C3 1.426(5) .
C3 C4 1.421(5) .
C4 C5 1.405(5) .
C12 C13 1.403(6) .
C12 C15 1.403(5) 2
C13 C14 1.399(6) .
C14 C15 1.409(5) .
